data_4300680
_journal_name_full 'Inorganic Chemistry'
_journal_paper_doi 10.1021/ic051818u
_journal_year 2006
_chemical_formula_sum 'C56 H72 F26 N2 P Pt Tl'
_chemical_formula_weight 1697.59
_space_group_IT_number 54
_symmetry_cell_setting orthorhombic
_symmetry_space_group_name_Hall '-P 2ac 2c'
_symmetry_space_group_name_H-M 'P c a a'
_cell_angle_alpha 90
_cell_angle_beta 90
_cell_angle_gamma 90
_cell_formula_units_Z 4
_cell_length_a 12.6668(2)
_cell_length_b 14.2938(3)
_cell_length_c 35.0539(9)
_cell_measurement_temperature 173.0(10)
_cell_volume 6346.7(2)
_diffrn_ambient_temperature 173.0(10)
_exptl_crystal_density_diffrn 1.777
_cod_depositor_comments
;
The following automatic conversions were performed:
'_symmetry_cell_setting' value 'Orthorhombic' changed to 'orthorhombic'
according to '/home/saulius/struct/CIF-dictionaries/cif_core.dic'
dictionary named 'cif_core.dic' version 2.4.1 from 2010-06-29.

Automatic conversion script
Id: cif_fix_enum 1527 2010-12-29 10:47:43Z saulius 
;
_cod_database_code 4300680

loop_
_symmetry_equiv_pos_as_xyz
'x, y, z'
'-x+1/2, -y, z+1/2'
'x, -y, -z+1/2'
'-x+1/2, y, -z'
'-x, -y, -z'
'x-1/2, y, -z-1/2'
'-x, y, z-1/2'
'x-1/2, -y, z'

loop_
_atom_site_label
_atom_site_type_symbol
_atom_site_fract_x
_atom_site_fract_y
_atom_site_fract_z
_atom_site_U_iso_or_equiv
_atom_site_adp_type
_atom_site_occupancy
_atom_site_symmetry_multiplicity
_atom_site_calc_flag
_atom_site_refinement_flags
_atom_site_disorder_assembly
_atom_site_disorder_group
Pt1 Pt 0.61797(3) 0 0.25 0.04556(16) Uani 1 2 d S . .
Tl1 Tl 0.87301(3) 0 0.25 0.05285(17) Uani 1 2 d S . .
N1 N 0.0104(5) 0.3440(5) 0.0923(2) 0.059(2) Uani 1 1 d . . .
P1 P 0.75 0.5000(3) 0 0.0634(9) Uani 1 2 d S . .
C1 C 0.6202(6) 0.0283(6) 0.1919(3) 0.050(2) Uani 1 1 d . . .
C2 C 0.6935(7) 0.0840(6) 0.1744(3) 0.059(2) Uani 1 1 d . . .
C3 C 0.7000(8) 0.0997(7) 0.1358(3) 0.068(3) Uani 1 1 d . . .
C4 C 0.6269(9) 0.0580(8) 0.1123(3) 0.077(3) Uani 1 1 d . . .
C5 C 0.5488(9) 0.0016(8) 0.1276(3) 0.072(3) Uani 1 1 d . . .
C6 C 0.5490(8) -0.0120(7) 0.1666(3) 0.061(2) Uani 1 1 d . . .
C7 C 0.6191(6) 0.1420(7) 0.2611(3) 0.054(2) Uani 1 1 d . . .
C8 C 0.5482(7) 0.2069(7) 0.2441(3) 0.063(3) Uani 1 1 d . . .
C9 C 0.5489(9) 0.3010(8) 0.2493(4) 0.082(3) Uani 1 1 d . . .
C10 C 0.6197(10) 0.3379(9) 0.2759(4) 0.087(4) Uani 1 1 d . . .
C11 C 0.6901(8) 0.2800(8) 0.2923(3) 0.073(3) Uani 1 1 d . . .
C12 C 0.6891(7) 0.1846(6) 0.2851(3) 0.057(2) Uani 1 1 d . . .
C50 C -0.0017(7) 0.4432(6) 0.0782(3) 0.064(3) Uani 1 1 d . . .
H50A H -0.0763 0.4551 0.0742 0.077 Uiso 1 1 calc R . .
H50B H 0.0327 0.4478 0.0535 0.077 Uiso 1 1 calc R . .
C51 C 0.0425(9) 0.5214(7) 0.1041(3) 0.076(3) Uani 1 1 d . . .
H51A H 0.0133 0.5158 0.1296 0.092 Uiso 1 1 calc R . .
H51B H 0.1187 0.5164 0.1058 0.092 Uiso 1 1 calc R . .
C52 C 0.0119(9) 0.6152(7) 0.0868(4) 0.087(4) Uani 1 1 d . . .
H52A H -0.0641 0.617 0.0834 0.105 Uiso 1 1 calc R . .
H52B H 0.0442 0.6208 0.0618 0.105 Uiso 1 1 calc R . .
C53 C 0.0455(9) 0.6982(8) 0.1113(4) 0.113(5) Uani 1 1 d . . .
H53A H 0.016 0.6918 0.1364 0.169 Uiso 1 1 calc R . .
H53B H 0.0204 0.7551 0.0999 0.169 Uiso 1 1 calc R . .
H53C H 0.1211 0.6999 0.113 0.169 Uiso 1 1 calc R . .
C55 C -0.0304(11) 0.3342(10) 0.1332(4) 0.119(2) Uani 1 1 d . . .
H55A H 0.0157 0.3697 0.1499 0.142 Uiso 1 1 calc R . .
H55B H -0.0249 0.269 0.1406 0.142 Uiso 1 1 calc R . .
C56 C -0.1440(11) 0.3663(10) 0.1401(3) 0.119(2) Uani 1 1 d D . .
H56A H -0.1515 0.4299 0.1307 0.142 Uiso 1 1 calc R . .
H56B H -0.1911 0.327 0.1252 0.142 Uiso 1 1 calc R . .
C59 C 0.1290(9) 0.3167(9) 0.0923(4) 0.121(3) Uani 1 1 d D . .
H59A H 0.1573 0.3312 0.0673 0.145 Uiso 1 1 calc R . .
H59B H 0.1649 0.3568 0.1105 0.145 Uiso 1 1 calc R . .
C63 C -0.0525(7) 0.2803(7) 0.0658(3) 0.064(3) Uani 1 1 d . . .
H63A H -0.0564 0.2188 0.0774 0.076 Uiso 1 1 calc R . .
H63B H -0.124 0.3044 0.0642 0.076 Uiso 1 1 calc R . .
C64 C -0.0106(8) 0.2689(8) 0.0255(3) 0.074(3) Uani 1 1 d . . .
H64A H -0.0053 0.3297 0.0133 0.088 Uiso 1 1 calc R . .
H64B H 0.0593 0.2413 0.0263 0.088 Uiso 1 1 calc R . .
F2 F 0.7672(4) 0.1294(4) 0.19573(16) 0.0675(15) Uani 1 1 d . . .
F3 F 0.7754(5) 0.1543(4) 0.12091(19) 0.091(2) Uani 1 1 d . . .
F4 F 0.6310(5) 0.0729(5) 0.07381(18) 0.103(2) Uani 1 1 d . . .
F5 F 0.4777(5) -0.0379(5) 0.10456(17) 0.0903(19) Uani 1 1 d . . .
F6 F 0.4703(4) -0.0699(4) 0.17853(15) 0.0736(16) Uani 1 1 d . . .
F8 F 0.4740(4) 0.1736(4) 0.21908(17) 0.0732(16) Uani 1 1 d . . .
F9 F 0.4811(6) 0.3566(4) 0.2315(2) 0.111(2) Uani 1 1 d . . .
F10 F 0.6198(5) 0.4317(4) 0.2829(2) 0.108(2) Uani 1 1 d . . .
F11 F 0.7612(5) 0.3158(4) 0.3179(2) 0.092(2) Uani 1 1 d . . .
F12 F 0.7614(4) 0.1349(4) 0.30446(15) 0.0655(15) Uani 1 1 d . . .
F100 F 0.75 0.3949(9) 0 0.203(8) Uani 1 2 d S . .
F101 F 0.75 0.6092(9) 0 0.182(6) Uani 1 2 d S . .
F102 F 0.7514(4) 0.5039(6) -0.0449(2) 0.117(3) Uani 1 1 d . . .
F103 F 0.6262(4) 0.4988(6) -0.00032(17) 0.118(5) Uani 1 1 d . . .
C60 C 0.1573(8) 0.2189(9) 0.1013(4) 0.121(3) Uani 1 1 d D . .
H60A H 0.1341 0.2057 0.1272 0.145 Uiso 1 1 calc R . .
H60B H 0.1175 0.1783 0.0844 0.145 Uiso 1 1 calc R . .
C61 C 0.2695(8) 0.1932(11) 0.0984(4) 0.121(3) Uani 1 1 d D . .
H61A H 0.313 0.2437 0.1081 0.145 Uiso 1 1 calc R . .
H61B H 0.2832 0.1377 0.1135 0.145 Uiso 1 1 calc R . .
C62 C 0.2951(10) 0.1756(10) 0.0593(3) 0.121(3) Uani 1 1 d D . .
H62A H 0.356 0.1358 0.0579 0.182 Uiso 1 1 calc R . .
H62B H 0.31 0.2337 0.0467 0.182 Uiso 1 1 calc R . .
H62C H 0.2365 0.1455 0.047 0.182 Uiso 1 1 calc R . .
C57 C -0.1775(12) 0.3634(9) 0.1805(3) 0.119(2) Uani 1 1 d D . .
H57A H -0.253 0.3528 0.1813 0.142 Uiso 1 1 calc R . .
H57B H -0.1437 0.3102 0.1925 0.142 Uiso 1 1 calc R . .
C58 C -0.1542(11) 0.4457(9) 0.2026(4) 0.119(2) Uani 1 1 d D . .
H58A H -0.1803 0.5 0.1895 0.178 Uiso 1 1 calc R . .
H58B H -0.0792 0.4511 0.2059 0.178 Uiso 1 1 calc R . .
H58C H -0.1876 0.4409 0.2271 0.178 Uiso 1 1 calc R . .
C65 C -0.0837(10) 0.2073(9) 0.0031(3) 0.088(4) Uani 1 1 d . . .
H65A H -0.1535 0.2352 0.0033 0.105 Uiso 1 1 calc R . .
H65B H -0.0597 0.2058 -0.0232 0.105 Uiso 1 1 calc R . .
C66 C -0.0924(12) 0.1089(9) 0.0172(4) 0.118(5) Uani 1 1 d . . .
H66A H -0.0255 0.0781 0.0145 0.177 Uiso 1 1 calc R . .
H66B H -0.1449 0.0762 0.0027 0.177 Uiso 1 1 calc R . .
H66C H -0.1124 0.1094 0.0437 0.177 Uiso 1 1 calc R . .

loop_
_atom_site_aniso_label
_atom_site_aniso_U_11
_atom_site_aniso_U_22
_atom_site_aniso_U_33
_atom_site_aniso_U_23
_atom_site_aniso_U_13
_atom_site_aniso_U_12
Pt1 0.0490(3) 0.0420(3) 0.0457(3) -0.0020(3) 0 0
Tl1 0.0533(3) 0.0559(3) 0.0494(3) 0.0001(3) 0 0
N1 0.063(5) 0.057(5) 0.058(5) 0.010(4) -0.003(4) -0.005(4)
P1 0.062(2) 0.069(3) 0.059(2) 0 0.0008(15) 0
C1 0.057(6) 0.048(5) 0.045(5) -0.005(4) 0.001(4) 0.001(4)
C2 0.054(6) 0.038(5) 0.085(8) 0.009(5) 0.001(5) 0.003(4)
C3 0.073(7) 0.064(7) 0.066(7) 0.018(6) 0.016(6) 0.006(6)
C4 0.102(9) 0.075(8) 0.054(7) 0.024(6) 0.017(6) 0.036(7)
C5 0.083(7) 0.073(7) 0.060(6) -0.008(7) -0.005(5) -0.005(6)
C6 0.067(6) 0.062(7) 0.055(6) -0.008(5) 0.010(5) -0.004(5)
C7 0.056(6) 0.047(5) 0.058(6) -0.006(5) 0.007(4) 0.004(4)
C8 0.059(6) 0.054(6) 0.077(8) -0.001(6) 0.002(5) -0.001(5)
C9 0.073(7) 0.055(7) 0.118(10) 0.003(8) 0.004(7) 0.013(6)
C10 0.093(9) 0.059(8) 0.110(11) -0.002(8) 0.004(7) 0.006(7)
C11 0.060(6) 0.077(8) 0.082(8) -0.024(7) 0.010(6) -0.018(6)
C12 0.058(6) 0.045(6) 0.068(7) -0.008(5) -0.002(5) 0.001(5)
C50 0.080(7) 0.046(6) 0.066(7) 0.008(5) -0.005(5) -0.016(5)
C51 0.081(7) 0.060(7) 0.088(8) 0.002(6) -0.010(6) -0.004(5)
C52 0.120(9) 0.052(7) 0.090(9) -0.005(7) -0.011(7) -0.009(6)
C53 0.095(9) 0.084(9) 0.158(14) -0.010(9) -0.028(9) -0.009(7)
C55 0.173(6) 0.100(5) 0.082(5) -0.007(4) 0.021(5) -0.021(5)
C56 0.173(6) 0.100(5) 0.082(5) -0.007(4) 0.021(5) -0.021(5)
C59 0.095(4) 0.143(6) 0.125(6) -0.022(6) -0.015(4) -0.003(5)
C63 0.067(6) 0.050(6) 0.074(7) 0.002(5) -0.007(5) -0.008(5)
C64 0.088(7) 0.071(7) 0.062(7) -0.009(6) 0.003(5) -0.011(6)
F2 0.064(3) 0.057(3) 0.081(4) 0.015(3) 0.004(3) -0.010(3)
F3 0.100(4) 0.071(4) 0.104(5) 0.034(4) 0.036(4) 0.002(3)
F4 0.144(6) 0.110(6) 0.054(4) 0.019(4) 0.016(3) 0.024(4)
F5 0.111(5) 0.100(5) 0.061(4) -0.014(4) -0.021(3) -0.006(4)
F6 0.074(3) 0.087(4) 0.060(4) -0.011(3) 0.002(3) -0.028(3)
F8 0.072(3) 0.057(3) 0.091(5) 0.006(3) -0.021(3) 0.007(3)
F9 0.130(6) 0.058(4) 0.145(7) 0.010(4) -0.026(5) 0.024(4)
F10 0.131(6) 0.044(4) 0.150(7) -0.012(4) -0.008(4) -0.003(3)
F11 0.091(4) 0.069(4) 0.114(5) -0.022(4) 0.000(4) -0.021(3)
F12 0.065(3) 0.067(4) 0.065(4) -0.010(3) -0.006(3) 0.002(3)
F100 0.190(13) 0.073(8) 0.35(2) 0 0.053(13) 0
F101 0.266(17) 0.086(9) 0.194(15) 0 -0.007(11) 0
F102 0.083(4) 0.205(9) 0.062(4) -0.002(5) 0.000(3) -0.013(4)
F103 0.063(5) 0.220(15) 0.071(5) -0.020(5) 0.000(3) -0.001(4)
C60 0.095(4) 0.143(6) 0.125(6) -0.022(6) -0.015(4) -0.003(5)
C61 0.095(4) 0.143(6) 0.125(6) -0.022(6) -0.015(4) -0.003(5)
C62 0.095(4) 0.143(6) 0.125(6) -0.022(6) -0.015(4) -0.003(5)
C57 0.173(6) 0.100(5) 0.082(5) -0.007(4) 0.021(5) -0.021(5)
C58 0.173(6) 0.100(5) 0.082(5) -0.007(4) 0.021(5) -0.021(5)
C65 0.105(9) 0.097(10) 0.062(7) -0.007(7) -0.004(6) 0.012(8)
C66 0.205(15) 0.076(9) 0.073(9) 0.007(8) -0.031(10) -0.027(10)

loop_
_geom_bond_atom_site_label_1
_geom_bond_atom_site_label_2
_geom_bond_distance
_geom_bond_site_symmetry_2
_geom_bond_publ_flag
Pt1 C7 2.066(9) 3 ?
Pt1 C7 2.066(9) . ?
Pt1 C1 2.077(9) 3 ?
Pt1 C1 2.077(9) . ?
Pt1 Tl1 3.1028(6) 6_556 ?
Pt1 Tl1 3.2306(6) . ?
Tl1 Pt1 3.1028(6) 6_656 ?
N1 C50 1.511(11) . ?
N1 C63 1.525(11) . ?
N1 C55 1.529(14) . ?
N1 C59 1.552(12) . ?
P1 F100 1.502(13) . ?
P1 F101 1.562(13) . ?
P1 F103 1.568(5) . ?
P1 F103 1.568(5) 4_655 ?
P1 F102 1.576(7) 4_655 ?
P1 F102 1.576(7) . ?
C1 C2 1.369(12) . ?
C1 C6 1.389(12) . ?
C2 F2 1.361(10) . ?
C2 C3 1.374(13) . ?
C3 F3 1.338(11) . ?
C3 C4 1.375(15) . ?
C4 F4 1.366(11) . ?
C4 C5 1.385(15) . ?
C5 F5 1.336(11) . ?
C5 C6 1.381(13) . ?
C6 F6 1.360(10) . ?
C7 C12 1.366(12) . ?
C7 C8 1.421(13) . ?
C8 C9 1.358(14) . ?
C8 F8 1.371(10) . ?
C9 F9 1.326(12) . ?
C9 C10 1.397(16) . ?
C10 C11 1.345(15) . ?
C10 F10 1.363(13) . ?
C11 F11 1.371(11) . ?
C11 C12 1.388(13) . ?
C12 F12 1.343(10) . ?
C50 C51 1.547(13) . ?
C50 H50A 0.97 . ?
C50 H50B 0.97 . ?
C51 C52 1.521(13) . ?
C51 H51A 0.97 . ?
C51 H51B 0.97 . ?
C52 C53 1.524(15) . ?
C52 H52A 0.97 . ?
C52 H52B 0.97 . ?
C53 H53A 0.96 . ?
C53 H53B 0.96 . ?
C53 H53C 0.96 . ?
C55 C56 1.530(17) . ?
C55 H55A 0.97 . ?
C55 H55B 0.97 . ?
C56 C57 1.479(9) . ?
C56 H56A 0.97 . ?
C56 H56B 0.97 . ?
C59 C60 1.478(9) . ?
C59 H59A 0.97 . ?
C59 H59B 0.97 . ?
C63 C64 1.518(13) . ?
C63 H63A 0.97 . ?
C63 H63B 0.97 . ?
C64 C65 1.500(14) . ?
C64 H64A 0.97 . ?
C64 H64B 0.97 . ?
C60 C61 1.471(9) . ?
C60 H60A 0.97 . ?
C60 H60B 0.97 . ?
C61 C62 1.432(9) . ?
C61 H61A 0.97 . ?
C61 H61B 0.97 . ?
C62 H62A 0.96 . ?
C62 H62B 0.96 . ?
C62 H62C 0.96 . ?
C57 C58 1.439(9) . ?
C57 H57A 0.97 . ?
C57 H57B 0.97 . ?
C58 H58A 0.96 . ?
C58 H58B 0.96 . ?
C58 H58C 0.96 . ?
C65 C66 1.495(15) . ?
C65 H65A 0.97 . ?
C65 H65B 0.97 . ?
C66 H66A 0.96 . ?
C66 H66B 0.96 . ?
C66 H66C 0.96 . ?
